data_7154594
loop_
_publ_author_name
'Lamm, Jan-Hendrik'
'Horstmann, Jan'
'Stammler, Hans-Georg'
'Mitzel, Norbert W.'
'Zhabanov, Yuriy A.'
'Tverdova, Natalya V.'
'Otlyotov, Arseniy A.'
'Giricheva, Nina I.'
'Girichev, Georgiy V.'

_publ_section_title
;
 1,8-Bis(phenylethynyl)anthracene - gas and solid phase structures.
;
_journal_issue 33
_journal_name_full 'Organic &amp; biomolecular chemistry'
_journal_page_first 8893
_journal_page_last 8905
_journal_paper_doi 10.1039/c5ob01078k
_journal_volume 13
_journal_year 2015
_chemical_formula_moiety 'C30 H18'
_chemical_formula_sum 'C30 H18'
_chemical_formula_weight 378.44
_chemical_name_systematic
; 
 ? 
;
_space_group_IT_number 14
_symmetry_cell_setting monoclinic
_symmetry_space_group_name_Hall '-P 2yn'
_symmetry_space_group_name_H-M 'P 1 21/n 1'
_atom_sites_solution_hydrogens geom
_atom_sites_solution_primary direct
_atom_sites_solution_secondary difmap
_audit_creation_method SHELXL-97
_audit_update_record
;
2015-04-16 deposited with the CCDC.
2015-07-14 downloaded from the CCDC.
;
_cell_angle_alpha 90.00
_cell_angle_beta 99.613(2)
_cell_angle_gamma 90.00
_cell_formula_units_Z 14
_cell_length_a 10.8982(5)
_cell_length_b 37.3563(16)
_cell_length_c 17.5930(8)
_cell_measurement_reflns_used 9855
_cell_measurement_temperature 100(2)
_cell_measurement_theta_max 66.857
_cell_measurement_theta_min 4.282
_cell_volume 7061.8(5)
_computing_cell_refinement 'APEX 2, Bruker AXS'
_computing_data_collection 'APEX 2, Bruker AXS'
_computing_data_reduction 'APEX 2, Bruker AXS'
_computing_molecular_graphics 'SHELXTL-PLUS (1990)'
_computing_publication_material 'SHELXL-97 (Sheldrick, 1997)'
_computing_structure_refinement 'SHELXL-97 (Sheldrick, 1997)'
_computing_structure_solution 'SHELXS-97 (Sheldrick, 1990)'
_diffrn_ambient_temperature 100(2)
_diffrn_measured_fraction_theta_full 0.990
_diffrn_measured_fraction_theta_max 0.990
_diffrn_measurement_device_type 'Bruker AXS X8 Prospector Ultra with APEX II'
_diffrn_measurement_method CCD
_diffrn_radiation_monochromator 'Quazar Montel multilayer optic Montel200'
_diffrn_radiation_source 'I\mS Incoatec Microfocus'
_diffrn_radiation_type CuK\a
_diffrn_radiation_wavelength 1.54178
_diffrn_reflns_av_R_equivalents 0.0283
_diffrn_reflns_av_sigmaI/netI 0.0256
_diffrn_reflns_limit_h_max 12
_diffrn_reflns_limit_h_min -12
_diffrn_reflns_limit_k_max 44
_diffrn_reflns_limit_k_min -41
_diffrn_reflns_limit_l_max 20
_diffrn_reflns_limit_l_min -19
_diffrn_reflns_number 53266
_diffrn_reflns_theta_full 66.85
_diffrn_reflns_theta_max 66.85
_diffrn_reflns_theta_min 2.37
_exptl_absorpt_coefficient_mu 0.537
_exptl_absorpt_correction_T_max 0.9238
_exptl_absorpt_correction_T_min 0.8686
_exptl_absorpt_correction_type multi-scan
_exptl_absorpt_process_details 'SADABS-2008/1 - Bruker AXS area detector scaling and absorption correction'
_exptl_crystal_colour yellow
_exptl_crystal_density_diffrn 1.246
_exptl_crystal_density_method 'not measured'
_exptl_crystal_description fragment
_exptl_crystal_F_000 2772
_exptl_crystal_size_max 0.27
_exptl_crystal_size_mid 0.17
_exptl_crystal_size_min 0.15
_refine_diff_density_max 0.274
_refine_diff_density_min -0.339
_refine_diff_density_rms 0.039
_refine_ls_extinction_method none
_refine_ls_goodness_of_fit_ref 1.012
_refine_ls_hydrogen_treatment constr
_refine_ls_matrix_type full
_refine_ls_number_parameters 1081
_refine_ls_number_reflns 12390
_refine_ls_number_restraints 91
_refine_ls_restrained_S_all 1.009
_refine_ls_R_factor_all 0.0416
_refine_ls_R_factor_gt 0.0361
_refine_ls_shift/su_max 0.005
_refine_ls_shift/su_mean 0.000
_refine_ls_structure_factor_coef Fsqd
_refine_ls_weighting_details 'calc w=1/[\s^2^(Fo^2^)+(0.0515P)^2^+1.7279P] where P=(Fo^2^+2Fc^2^)/3'
_refine_ls_weighting_scheme calc
_refine_ls_wR_factor_gt 0.0923
_refine_ls_wR_factor_ref 0.0964
_reflns_number_gt 10971
_reflns_number_total 12390
_reflns_threshold_expression >2sigma(I)
_cod_data_source_file c5ob01078k2.cif
_cod_data_source_block jala08
_cod_depositor_comments 'Adding full bibliography for 7154594.cif.'
_cod_original_sg_symbol_H-M 'P 21/n'
_cod_database_code 7154594

loop_
_symmetry_equiv_pos_as_xyz
'x, y, z'
'-x+1/2, y+1/2, -z+1/2'
'-x, -y, -z'
'x-1/2, -y-1/2, z-1/2'

loop_
_atom_site_label
_atom_site_type_symbol
_atom_site_fract_x
_atom_site_fract_y
_atom_site_fract_z
_atom_site_U_iso_or_equiv
_atom_site_adp_type
_atom_site_occupancy
_atom_site_symmetry_multiplicity
_atom_site_calc_flag
_atom_site_refinement_flags
_atom_site_disorder_assembly
_atom_site_disorder_group
C1 C -0.07007(10) 0.36890(3) 0.41785(6) 0.0223(2) Uani 1 1 d . . .
C2 C 0.04890(10) 0.38357(3) 0.45171(6) 0.0200(2) Uani 1 1 d . . .
C3 C 0.15673(10) 0.37669(3) 0.42188(6) 0.0202(2) Uani 1 1 d . . .
H3 H 0.1530 0.3613 0.3786 0.024 Uiso 1 1 calc R . .
C4 C 0.27015(10) 0.39191(3) 0.45410(6) 0.0196(2) Uani 1 1 d . . .
C5 C 0.38305(10) 0.38505(3) 0.42408(6) 0.0209(2) Uani 1 1 d . . .
C6 C 0.49100(10) 0.40197(3) 0.45652(7) 0.0237(2) Uani 1 1 d . . .
H6 H 0.5651 0.3977 0.4362 0.028 Uiso 1 1 calc R . .
C7 C 0.49423(10) 0.42564(3) 0.51935(7) 0.0248(2) Uani 1 1 d . . .
H7 H 0.5699 0.4373 0.5400 0.030 Uiso 1 1 calc R . .
C8 C 0.39056(10) 0.43190(3) 0.55062(6) 0.0224(2) Uani 1 1 d . . .
H8 H 0.3946 0.4475 0.5936 0.027 Uiso 1 1 calc R . .
C9 C 0.27556(10) 0.41515(3) 0.51926(6) 0.0200(2) Uani 1 1 d . . .
C10 C 0.16828(10) 0.42116(3) 0.55050(6) 0.0204(2) Uani 1 1 d . . .
H10 H 0.1726 0.4359 0.5949 0.025 Uiso 1 1 calc R . .
C11 C 0.05438(10) 0.40603(3) 0.51819(6) 0.0197(2) Uani 1 1 d . . .
C12 C -0.05617(10) 0.41306(3) 0.54852(6) 0.0218(2) Uani 1 1 d . . .
H12 H -0.0527 0.4277 0.5929 0.026 Uiso 1 1 calc R . .
C13 C -0.16687(10) 0.39898(3) 0.51462(6) 0.0230(2) Uani 1 1 d . . .
H13 H -0.2402 0.4043 0.5350 0.028 Uiso 1 1 calc R . .
C14 C -0.17397(10) 0.37661(3) 0.44945(7) 0.0245(2) Uani 1 1 d . . .
H14 H -0.2520 0.3667 0.4270 0.029 Uiso 1 1 calc R . .
C15 C -0.08014(10) 0.34699(3) 0.35074(7) 0.0244(2) Uani 1 1 d . . .
C16 C -0.09231(10) 0.32921(3) 0.29311(7) 0.0248(2) Uani 1 1 d . . .
C17 C -0.10857(10) 0.30779(3) 0.22488(6) 0.0229(2) Uani 1 1 d . . .
C18 C -0.21764(10) 0.31043(3) 0.17043(7) 0.0250(2) Uani 1 1 d . . .
H18 H -0.2810 0.3268 0.1783 0.030 Uiso 1 1 calc R . .
C19 C -0.23294(11) 0.28925(3) 0.10537(7) 0.0262(2) Uani 1 1 d . . .
H19 H -0.3072 0.2910 0.0686 0.031 Uiso 1 1 calc R . .
C20 C -0.14075(11) 0.26542(3) 0.09329(7) 0.0255(2) Uani 1 1 d . . .
H20 H -0.1514 0.2511 0.0481 0.031 Uiso 1 1 calc R . .
C21 C -0.03295(11) 0.26250(3) 0.14718(7) 0.0275(3) Uani 1 1 d . . .
H21 H 0.0299 0.2460 0.1391 0.033 Uiso 1 1 calc R . .
C22 C -0.01684(11) 0.28352(3) 0.21252(7) 0.0265(2) Uani 1 1 d . . .
H22 H 0.0572 0.2814 0.2493 0.032 Uiso 1 1 calc R . .
C23 C 0.38240(10) 0.36089(3) 0.36096(6) 0.0221(2) Uani 1 1 d . . .
C24 C 0.38134(10) 0.34089(3) 0.30725(7) 0.0236(2) Uani 1 1 d . . .
C25 C 0.37847(10) 0.31735(3) 0.24271(6) 0.0233(2) Uani 1 1 d . . .
C26 C 0.27475(11) 0.31664(3) 0.18401(7) 0.0273(3) Uani 1 1 d . . .
H26 H 0.2062 0.3321 0.1866 0.033 Uiso 1 1 calc R . .
C27 C 0.27137(12) 0.29364(3) 0.12219(7) 0.0318(3) Uani 1 1 d . . .
H27 H 0.2005 0.2933 0.0826 0.038 Uiso 1 1 calc R . .
C28 C 0.37020(12) 0.27112(3) 0.11751(7) 0.0314(3) Uani 1 1 d . . .
H28 H 0.3674 0.2554 0.0748 0.038 Uiso 1 1 calc R . .
C29 C 0.47366(12) 0.27155(3) 0.17536(7) 0.0303(3) Uani 1 1 d . . .
H29 H 0.5417 0.2560 0.1723 0.036 Uiso 1 1 calc R . .
C30 C 0.47816(11) 0.29447(3) 0.23738(7) 0.0272(3) Uani 1 1 d . . .
H30 H 0.5495 0.2947 0.2767 0.033 Uiso 1 1 calc R . .
C31 C 0.11255(10) 0.31836(3) 0.59410(6) 0.0214(2) Uani 1 1 d . . .
C32 C 0.22905(10) 0.33534(3) 0.62561(6) 0.0201(2) Uani 1 1 d . . .
C33 C 0.33855(10) 0.32922(3) 0.59666(6) 0.0200(2) Uani 1 1 d . . .
H33 H 0.3371 0.3136 0.5540 0.024 Uiso 1 1 calc R . .
C34 C 0.45030(10) 0.34552(3) 0.62875(6) 0.0201(2) Uani 1 1 d . . .
C35 C 0.56561(10) 0.33860(3) 0.60174(6) 0.0211(2) Uani 1 1 d . . .
C36 C 0.67172(10) 0.35624(3) 0.63453(6) 0.0232(2) Uani 1 1 d . . .
H36 H 0.7475 0.3515 0.6165 0.028 Uiso 1 1 calc R . .
C37 C 0.67102(11) 0.38133(3) 0.69450(7) 0.0245(2) Uani 1 1 d . . .
H37 H 0.7454 0.3936 0.7153 0.029 Uiso 1 1 calc R . .
C38 C 0.56462(11) 0.38800(3) 0.72261(7) 0.0241(2) Uani 1 1 d . . .
H38 H 0.5654 0.4046 0.7635 0.029 Uiso 1 1 calc R . .
C39 C 0.45149(10) 0.37022(3) 0.69118(6) 0.0213(2) Uani 1 1 d . . .
C40 C 0.34176(11) 0.37632(3) 0.71974(6) 0.0229(2) Uani 1 1 d . . .
H40 H 0.3425 0.3926 0.7613 0.027 Uiso 1 1 calc R . .
C41 C 0.23094(10) 0.35925(3) 0.68924(6) 0.0215(2) Uani 1 1 d . . .
C42 C 0.11978(11) 0.36516(3) 0.72008(7) 0.0246(2) Uani 1 1 d . . .
H42 H 0.1206 0.3812 0.7620 0.029 Uiso 1 1 calc R . .
C43 C 0.01271(11) 0.34801(3) 0.69006(7) 0.0261(2) Uani 1 1 d . . .
H43 H -0.0603 0.3518 0.7119 0.031 Uiso 1 1 calc R . .
C44 C 0.00892(10) 0.32462(3) 0.62662(7) 0.0248(2) Uani 1 1 d . . .
H44 H -0.0670 0.3130 0.6062 0.030 Uiso 1 1 calc R . .
C45 C 0.10907(10) 0.29487(3) 0.52977(7) 0.0223(2) Uani 1 1 d . . .
C46 C 0.11581(10) 0.27498(3) 0.47685(7) 0.0232(2) Uani 1 1 d . . .
C47 C 0.13332(10) 0.25069(3) 0.41692(6) 0.0238(2) Uani 1 1 d . . .
C48 C 0.06009(11) 0.21990(3) 0.40283(7) 0.0298(3) Uani 1 1 d . . .
H48 H -0.0032 0.2152 0.4327 0.036 Uiso 1 1 calc R . .
C49 C 0.07966(13) 0.19633(3) 0.34554(8) 0.0375(3) Uani 1 1 d . . .
H49 H 0.0300 0.1754 0.3362 0.045 Uiso 1 1 calc R . .
C50 C 0.17114(13) 0.20309(4) 0.30181(7) 0.0376(3) Uani 1 1 d . . .
H50 H 0.1833 0.1870 0.2619 0.045 Uiso 1 1 calc R . .
C51 C 0.24518(12) 0.23326(3) 0.31587(7) 0.0341(3) Uani 1 1 d . . .
H51 H 0.3088 0.2376 0.2861 0.041 Uiso 1 1 calc R . .
C52 C 0.22673(11) 0.25701(3) 0.37311(7) 0.0281(3) Uani 1 1 d . . .
H52 H 0.2777 0.2777 0.3827 0.034 Uiso 1 1 calc R . .
C53 C 0.57485(10) 0.31289(3) 0.54257(6) 0.0222(2) Uani 1 1 d . . .
C54 C 0.59561(10) 0.29108(3) 0.49616(6) 0.0236(2) Uani 1 1 d . . .
C55 C 0.62715(10) 0.26574(3) 0.44154(6) 0.0232(2) Uani 1 1 d . . .
C56 C 0.55849(11) 0.23443(3) 0.42401(7) 0.0302(3) Uani 1 1 d . . .
H56 H 0.4891 0.2296 0.4487 0.036 Uiso 1 1 calc R . .
C57 C 0.59102(13) 0.21048(4) 0.37090(8) 0.0372(3) Uani 1 1 d . . .
H57 H 0.5440 0.1892 0.3594 0.045 Uiso 1 1 calc R . .
C58 C 0.69118(12) 0.21731(4) 0.33454(8) 0.0347(3) Uani 1 1 d . . .
H58 H 0.7126 0.2009 0.2977 0.042 Uiso 1 1 calc R . .
C59 C 0.76044(11) 0.24811(3) 0.35168(7) 0.0305(3) Uani 1 1 d . . .
H59 H 0.8295 0.2528 0.3266 0.037 Uiso 1 1 calc R . .
C60 C 0.72970(11) 0.27212(3) 0.40513(7) 0.0268(2) Uani 1 1 d . . .
H60 H 0.7784 0.2931 0.4172 0.032 Uiso 1 1 calc R . .
C61 C 0.61773(11) 0.51749(3) 0.24836(6) 0.0250(2) Uani 1 1 d D . .
C62 C 0.74385(11) 0.51065(3) 0.28562(6) 0.0243(2) Uani 1 1 d D . .
C63 C 0.84702(11) 0.52540(3) 0.25989(6) 0.0243(2) Uani 1 1 d D . .
H63 H 0.8348 0.5402 0.2154 0.029 Uiso 1 1 calc R . .
C64 C 0.96785(11) 0.51889(3) 0.29808(6) 0.0246(2) Uani 1 1 d D . .
C65 C 1.07619(11) 0.53474(3) 0.27468(7) 0.0259(2) Uani 1 1 d D . .
C66 C 1.19253(12) 0.52807(3) 0.31595(7) 0.0296(3) Uani 1 1 d D . .
H66 H 1.2632 0.5388 0.3002 0.035 Uiso 1 1 calc R . .
C67 C 1.20888(12) 0.50559(3) 0.38137(7) 0.0317(3) Uani 1 1 d D . .
H67 H 1.2901 0.5014 0.4091 0.038 Uiso 1 1 calc R . .
C68 C 1.10902(12) 0.48996(3) 0.40481(7) 0.0310(3) Uani 1 1 d D . .
H68 H 1.1214 0.4747 0.4486 0.037 Uiso 1 1 calc R . .
C69 C 0.98621(11) 0.49614(3) 0.36484(7) 0.0266(2) Uani 1 1 d D . .
C70 C 0.88290(12) 0.48113(3) 0.38948(7) 0.0280(3) Uani 1 1 d D . .
H70 H 0.8951 0.4658 0.4332 0.034 Uiso 1 1 calc R . .
C71 C 0.76228(11) 0.48786(3) 0.35210(7) 0.0261(2) Uani 1 1 d D . .
C72 C 0.65749(12) 0.47264(3) 0.37842(7) 0.0289(3) Uani 1 1 d D . .
H72 H 0.6697 0.4576 0.4226 0.035 Uiso 1 1 calc R . .
C73 C 0.54027(12) 0.47931(3) 0.34142(7) 0.0302(3) Uani 1 1 d D . .
H73 H 0.4713 0.4687 0.3595 0.036 Uiso 1 1 calc R . .
C74 C 0.52031(12) 0.50194(3) 0.27613(7) 0.0286(3) Uani 1 1 d D . .
H74 H 0.4376 0.5064 0.2510 0.034 Uiso 1 1 calc R . .
C75 C 0.59465(11) 0.54097(3) 0.18340(7) 0.0262(2) Uani 1 1 d D . .
C76 C 0.57337(11) 0.56252(3) 0.13217(7) 0.0273(3) Uani 1 1 d D . .
C77 C 0.55067(11) 0.59047(3) 0.07614(7) 0.0276(3) Uani 1 1 d D . .
C78 C 0.43177(12) 0.59784(3) 0.03767(7) 0.0346(3) Uani 1 1 d D . .
H78 H 0.3632 0.5843 0.0488 0.041 Uiso 1 1 calc R . .
C79 C 0.41256(13) 0.62481(4) -0.01672(8) 0.0370(3) Uani 1 1 d D . .
H79 H 0.3308 0.6295 -0.0432 0.044 Uiso 1 1 calc R . .
C80 C 0.50983(13) 0.64489(4) -0.03295(8) 0.0367(3) Uani 1 1 d D . .
H80 H 0.4962 0.6628 -0.0718 0.044 Uiso 1 1 calc R . .
C81 C 0.62747(15) 0.63902(5) 0.00735(10) 0.0608(5) Uani 1 1 d D . .
H81 H 0.6947 0.6537 -0.0020 0.073 Uiso 1 1 calc R . .
C82 C 0.64803(14) 0.61193(5) 0.06126(10) 0.0554(4) Uani 1 1 d D . .
H82 H 0.7297 0.6079 0.0885 0.067 Uiso 1 1 calc R . .
C83 C 1.06291(11) 0.55774(3) 0.20895(7) 0.0261(2) Uani 1 1 d D . .
C84 C 1.05505(11) 0.57725(3) 0.15405(7) 0.0257(2) Uani 1 1 d D . .
C85 C 1.04569(11) 0.60121(3) 0.08977(7) 0.0245(2) Uani 1 1 d D . .
C86 C 0.95521(13) 0.59619(4) 0.02521(8) 0.0408(3) Uani 1 1 d D . .
H86 H 0.8998 0.5764 0.0229 0.049 Uiso 1 1 calc R . .
C87 C 0.94563(15) 0.61989(4) -0.03573(8) 0.0502(4) Uani 1 1 d D . .
H87 H 0.8832 0.6164 -0.0797 0.060 Uiso 1 1 calc R . .
C88 C 1.02534(12) 0.64856(3) -0.03368(7) 0.0329(3) Uani 1 1 d D . .
H88 H 1.0178 0.6648 -0.0758 0.040 Uiso 1 1 calc R . .
C89 C 1.11624(12) 0.65353(3) 0.03006(7) 0.0319(3) Uani 1 1 d D . .
H89 H 1.1720 0.6732 0.0317 0.038 Uiso 1 1 calc R . .
C90 C 1.12641(12) 0.63008(3) 0.09136(7) 0.0326(3) Uani 1 1 d D . .
H90 H 1.1892 0.6337 0.1351 0.039 Uiso 1 1 calc R . .
C91 C 0.2501(9) 0.4782(2) 0.0893(6) 0.0353(18) Uani 0.50 1 d PD A -1
C92 C 0.3706(3) 0.46149(7) 0.11818(14) 0.0299(6) Uani 0.50 1 d PD A -1
C93 C 0.4781(2) 0.46825(6) 0.08686(14) 0.0306(5) Uani 0.50 1 d PD A -1
H93 H 0.4737 0.4842 0.0444 0.037 Uiso 0.50 1 calc PR A -1
C94 C 0.5914(3) 0.45226(7) 0.11622(16) 0.0312(6) Uani 0.50 1 d PD A -1
C95 C 0.7043(4) 0.45992(10) 0.0871(2) 0.0329(8) Uani 0.50 1 d PD A -1
C96 C 0.8133(5) 0.44287(11) 0.1175(2) 0.0387(10) Uani 0.50 1 d PD A -1
H96 H 0.8874 0.4480 0.0978 0.046 Uiso 0.50 1 calc PR A -1
C97 C 0.8157(4) 0.41759(11) 0.1784(3) 0.0428(9) Uani 0.50 1 d PD A -1
H97 H 0.8913 0.4058 0.1986 0.051 Uiso 0.50 1 calc PR A -1
C98 C 0.7113(5) 0.41027(13) 0.2078(3) 0.0376(9) Uani 0.50 1 d PD A -1
H98 H 0.7153 0.3937 0.2491 0.045 Uiso 0.50 1 calc PR A -1
C99 C 0.5958(4) 0.42688(8) 0.17823(17) 0.0340(7) Uani 0.50 1 d PD A -1
C100 C 0.4896(3) 0.41985(6) 0.20836(14) 0.0337(6) Uani 0.50 1 d PD A -1
H100 H 0.4931 0.4029 0.2489 0.040 Uiso 0.50 1 calc PR A -1
C101 C 0.3770(3) 0.43693(8) 0.18119(15) 0.0327(6) Uani 0.50 1 d PD A -1
C102 C 0.2643(11) 0.4305(3) 0.2120(7) 0.057(3) Uani 0.50 1 d PD A -1
H102 H 0.2630 0.4118 0.2485 0.068 Uiso 0.50 1 calc PR A -1
C103 C 0.1622(12) 0.4500(3) 0.1906(7) 0.038(2) Uani 0.50 1 d PD A -1
H103 H 0.0942 0.4478 0.2178 0.046 Uiso 0.50 1 calc PR A -1
C104 C 0.1541(7) 0.4737(2) 0.1284(5) 0.0352(15) Uani 0.50 1 d PD A -1
H104 H 0.0796 0.4870 0.1133 0.042 Uiso 0.50 1 calc PR A -1
C105 C 0.2427(4) 0.50225(12) 0.0257(3) 0.0313(9) Uani 0.50 1 d PD A -1
C106 C 0.2349(4) 0.52130(9) -0.0294(2) 0.0349(8) Uani 0.50 1 d PD A -1
C107 C 0.2319(5) 0.54459(11) -0.0949(2) 0.0305(9) Uani 0.50 1 d PD A -1
C108 C 0.1279(4) 0.56601(11) -0.1202(2) 0.0439(10) Uani 0.50 1 d PD A -1
H108 H 0.0578 0.5650 -0.0946 0.053 Uiso 0.50 1 calc PR A -1
C109 C 0.1272(4) 0.58856(12) -0.1820(3) 0.0493(11) Uani 0.50 1 d PD A -1
H109 H 0.0570 0.6034 -0.1987 0.059 Uiso 0.50 1 calc PR A -1
C110 C 0.2276(4) 0.58972(13) -0.2196(3) 0.0391(10) Uani 0.50 1 d PD A -1
H110 H 0.2257 0.6048 -0.2632 0.047 Uiso 0.50 1 calc PR A -1
C111 C 0.3322(4) 0.56894(9) -0.19447(18) 0.0345(7) Uani 0.50 1 d PD A -1
H111 H 0.4026 0.5704 -0.2198 0.041 Uiso 0.50 1 calc PR A -1
C112 C 0.3333(4) 0.54633(8) -0.13287(19) 0.0335(7) Uani 0.50 1 d PD A -1
H112 H 0.4042 0.5318 -0.1161 0.040 Uiso 0.50 1 calc PR A -1
C113 C 0.7059(4) 0.48520(9) 0.0256(2) 0.0333(8) Uani 0.50 1 d PD A -1
C114 C 0.7124(4) 0.50558(13) -0.0264(3) 0.0327(10) Uani 0.50 1 d PD A -1
C115 C 0.7223(9) 0.5281(2) -0.0911(5) 0.0296(16) Uani 0.50 1 d PD A -1
C116 C 0.6550(2) 0.56030(8) -0.10342(15) 0.0329(6) Uani 0.50 1 d PD A -1
H116 H 0.6005 0.5671 -0.0690 0.039 Uiso 0.50 1 calc PR A -1
C117 C 0.6672(3) 0.58198(8) -0.16467(17) 0.0356(6) Uani 0.50 1 d PD A -1
H117 H 0.6230 0.6040 -0.1715 0.043 Uiso 0.50 1 calc PR A -1
C118 C 0.7445(9) 0.5719(2) -0.2173(6) 0.0329(19) Uani 0.50 1 d PD A -1
H118 H 0.7427 0.5847 -0.2640 0.040 Uiso 0.50 1 calc PR A -1
C119 C 0.8231(10) 0.5430(3) -0.2000(6) 0.0300(16) Uani 0.50 1 d PD A -1
H119 H 0.8854 0.5382 -0.2304 0.036 Uiso 0.50 1 calc PR A -1
C120 C 0.8110(6) 0.5210(2) -0.1380(4) 0.0310(13) Uani 0.50 1 d PD A -1
H120 H 0.8639 0.5007 -0.1274 0.037 Uiso 0.50 1 calc PR A -1

loop_
_atom_site_aniso_label
_atom_site_aniso_U_11
_atom_site_aniso_U_22
_atom_site_aniso_U_33
_atom_site_aniso_U_23
_atom_site_aniso_U_13
_atom_site_aniso_U_12
C1 0.0239(6) 0.0225(5) 0.0200(6) 0.0009(4) 0.0024(4) -0.0003(4)
C2 0.0222(6) 0.0183(5) 0.0190(5) 0.0033(4) 0.0024(4) 0.0000(4)
C3 0.0238(6) 0.0186(5) 0.0179(5) -0.0001(4) 0.0027(4) 0.0001(4)
C4 0.0226(5) 0.0175(5) 0.0186(5) 0.0045(4) 0.0028(4) 0.0012(4)
C5 0.0232(6) 0.0194(5) 0.0201(5) 0.0035(4) 0.0039(4) 0.0011(4)
C6 0.0207(6) 0.0241(6) 0.0268(6) 0.0030(4) 0.0054(4) 0.0007(4)
C7 0.0219(6) 0.0237(6) 0.0277(6) 0.0008(5) 0.0005(4) -0.0038(4)
C8 0.0252(6) 0.0194(5) 0.0217(6) 0.0005(4) 0.0010(4) -0.0008(4)
C9 0.0234(6) 0.0169(5) 0.0190(5) 0.0039(4) 0.0014(4) 0.0004(4)
C10 0.0256(6) 0.0176(5) 0.0177(5) 0.0004(4) 0.0024(4) 0.0006(4)
C11 0.0237(6) 0.0170(5) 0.0185(5) 0.0035(4) 0.0035(4) 0.0013(4)
C12 0.0267(6) 0.0206(5) 0.0185(5) 0.0021(4) 0.0048(4) 0.0022(4)
C13 0.0223(6) 0.0243(6) 0.0234(6) 0.0043(4) 0.0067(4) 0.0023(4)
C14 0.0203(6) 0.0264(6) 0.0265(6) 0.0013(5) 0.0027(4) -0.0013(4)
C15 0.0194(6) 0.0285(6) 0.0251(6) 0.0000(5) 0.0030(4) -0.0026(4)
C16 0.0203(6) 0.0288(6) 0.0251(6) -0.0009(5) 0.0030(4) -0.0027(4)
C17 0.0233(6) 0.0243(6) 0.0212(6) -0.0005(4) 0.0042(4) -0.0051(4)
C18 0.0227(6) 0.0255(6) 0.0263(6) -0.0010(5) 0.0031(4) 0.0000(4)
C19 0.0245(6) 0.0280(6) 0.0241(6) -0.0001(5) -0.0011(4) -0.0042(5)
C20 0.0315(6) 0.0228(6) 0.0221(6) -0.0020(4) 0.0046(5) -0.0057(5)
C21 0.0285(6) 0.0249(6) 0.0292(6) -0.0003(5) 0.0055(5) 0.0025(5)
C22 0.0239(6) 0.0306(6) 0.0237(6) 0.0007(5) 0.0004(4) 0.0008(5)
C23 0.0193(5) 0.0230(6) 0.0245(6) 0.0035(5) 0.0049(4) 0.0018(4)
C24 0.0207(6) 0.0246(6) 0.0261(6) 0.0033(5) 0.0052(4) 0.0010(4)
C25 0.0254(6) 0.0227(6) 0.0230(6) 0.0020(4) 0.0076(4) -0.0008(4)
C26 0.0248(6) 0.0291(6) 0.0283(6) 0.0012(5) 0.0049(5) 0.0024(5)
C27 0.0315(7) 0.0356(7) 0.0271(6) -0.0012(5) 0.0009(5) -0.0036(5)
C28 0.0409(7) 0.0284(6) 0.0259(6) -0.0045(5) 0.0085(5) -0.0035(5)
C29 0.0326(7) 0.0272(6) 0.0327(7) -0.0012(5) 0.0101(5) 0.0047(5)
C30 0.0263(6) 0.0288(6) 0.0264(6) 0.0010(5) 0.0036(5) 0.0029(5)
C31 0.0240(6) 0.0169(5) 0.0224(6) 0.0028(4) 0.0012(4) 0.0012(4)
C32 0.0230(6) 0.0161(5) 0.0205(5) 0.0031(4) 0.0021(4) 0.0016(4)
C33 0.0248(6) 0.0165(5) 0.0185(5) 0.0004(4) 0.0024(4) 0.0011(4)
C34 0.0241(6) 0.0171(5) 0.0190(5) 0.0032(4) 0.0029(4) 0.0006(4)
C35 0.0242(6) 0.0197(5) 0.0192(5) 0.0045(4) 0.0033(4) 0.0011(4)
C36 0.0225(6) 0.0226(6) 0.0245(6) 0.0049(4) 0.0041(4) 0.0000(4)
C37 0.0235(6) 0.0222(5) 0.0262(6) 0.0027(4) -0.0002(4) -0.0038(4)
C38 0.0285(6) 0.0196(5) 0.0229(6) -0.0014(4) 0.0008(4) -0.0014(4)
C39 0.0254(6) 0.0176(5) 0.0203(6) 0.0025(4) 0.0019(4) 0.0002(4)
C40 0.0288(6) 0.0192(5) 0.0205(6) -0.0017(4) 0.0034(4) 0.0008(4)
C41 0.0262(6) 0.0184(5) 0.0199(6) 0.0027(4) 0.0036(4) 0.0020(4)
C42 0.0276(6) 0.0237(6) 0.0226(6) -0.0007(4) 0.0050(4) 0.0031(5)
C43 0.0240(6) 0.0280(6) 0.0271(6) 0.0019(5) 0.0066(4) 0.0044(5)
C44 0.0217(6) 0.0238(6) 0.0281(6) 0.0021(5) 0.0016(4) 0.0003(4)
C45 0.0190(5) 0.0204(5) 0.0261(6) 0.0026(5) -0.0003(4) -0.0005(4)
C46 0.0206(5) 0.0215(5) 0.0256(6) 0.0019(5) -0.0015(4) 0.0003(4)
C47 0.0250(6) 0.0219(6) 0.0215(6) 0.0010(4) -0.0052(4) 0.0039(4)
C48 0.0313(6) 0.0262(6) 0.0294(7) -0.0008(5) -0.0023(5) -0.0009(5)
C49 0.0461(8) 0.0262(6) 0.0358(7) -0.0062(5) -0.0061(6) -0.0015(6)
C50 0.0521(8) 0.0313(7) 0.0262(7) -0.0068(5) -0.0028(6) 0.0119(6)
C51 0.0382(7) 0.0371(7) 0.0264(7) 0.0012(5) 0.0041(5) 0.0103(6)
C52 0.0300(6) 0.0268(6) 0.0258(6) 0.0013(5) -0.0004(5) 0.0021(5)
C53 0.0207(5) 0.0236(6) 0.0225(6) 0.0035(5) 0.0044(4) 0.0000(4)
C54 0.0225(6) 0.0255(6) 0.0228(6) 0.0037(5) 0.0037(4) 0.0006(4)
C55 0.0238(6) 0.0261(6) 0.0192(6) 0.0013(4) 0.0018(4) 0.0038(4)
C56 0.0275(6) 0.0336(7) 0.0308(7) -0.0037(5) 0.0087(5) -0.0028(5)
C57 0.0401(7) 0.0337(7) 0.0388(8) -0.0123(6) 0.0096(6) -0.0059(6)
C58 0.0392(7) 0.0353(7) 0.0310(7) -0.0070(5) 0.0096(5) 0.0062(6)
C59 0.0294(6) 0.0349(7) 0.0292(7) 0.0038(5) 0.0113(5) 0.0073(5)
C60 0.0256(6) 0.0269(6) 0.0281(6) 0.0032(5) 0.0047(5) 0.0018(5)
C61 0.0341(6) 0.0187(5) 0.0221(6) -0.0044(4) 0.0041(5) 0.0019(5)
C62 0.0334(6) 0.0179(5) 0.0214(6) -0.0032(4) 0.0037(5) -0.0015(4)
C63 0.0357(6) 0.0177(5) 0.0193(6) 0.0007(4) 0.0043(5) -0.0003(5)
C64 0.0333(6) 0.0183(5) 0.0222(6) -0.0008(4) 0.0049(5) -0.0007(4)
C65 0.0335(6) 0.0209(6) 0.0243(6) 0.0005(4) 0.0079(5) 0.0017(5)
C66 0.0314(6) 0.0262(6) 0.0325(7) 0.0017(5) 0.0096(5) 0.0013(5)
C67 0.0313(7) 0.0301(6) 0.0328(7) 0.0034(5) 0.0029(5) 0.0036(5)
C68 0.0375(7) 0.0265(6) 0.0281(6) 0.0063(5) 0.0026(5) 0.0022(5)
C69 0.0345(7) 0.0204(5) 0.0245(6) 0.0014(4) 0.0035(5) -0.0002(5)
C70 0.0378(7) 0.0218(6) 0.0237(6) 0.0042(5) 0.0035(5) -0.0016(5)
C71 0.0352(7) 0.0196(5) 0.0236(6) -0.0015(4) 0.0051(5) -0.0024(5)
C72 0.0379(7) 0.0232(6) 0.0262(6) 0.0017(5) 0.0073(5) -0.0025(5)
C73 0.0349(7) 0.0258(6) 0.0321(7) -0.0020(5) 0.0119(5) -0.0016(5)
C74 0.0312(6) 0.0265(6) 0.0282(6) -0.0044(5) 0.0054(5) 0.0035(5)
C75 0.0304(6) 0.0221(6) 0.0254(6) -0.0056(5) 0.0026(5) 0.0018(5)
C76 0.0326(6) 0.0252(6) 0.0235(6) -0.0049(5) 0.0033(5) 0.0029(5)
C77 0.0344(7) 0.0273(6) 0.0209(6) -0.0020(5) 0.0039(5) 0.0046(5)
C78 0.0355(7) 0.0332(7) 0.0317(7) 0.0016(5) -0.0040(5) -0.0051(5)
C79 0.0366(7) 0.0365(7) 0.0339(7) 0.0048(6) -0.0060(5) 0.0043(6)
C80 0.0454(8) 0.0355(7) 0.0285(7) 0.0076(5) 0.0038(6) 0.0054(6)
C81 0.0408(9) 0.0804(12) 0.0600(11) 0.0398(9) 0.0051(7) -0.0065(8)
C82 0.0317(8) 0.0792(12) 0.0544(10) 0.0356(9) 0.0040(6) 0.0045(7)
C83 0.0290(6) 0.0228(6) 0.0278(6) -0.0001(5) 0.0083(5) 0.0001(5)
C84 0.0269(6) 0.0245(6) 0.0271(6) -0.0004(5) 0.0084(5) 0.0005(5)
C85 0.0270(6) 0.0243(6) 0.0241(6) 0.0016(4) 0.0093(4) 0.0033(5)
C86 0.0434(8) 0.0423(8) 0.0345(7) 0.0078(6) 0.0000(6) -0.0166(6)
C87 0.0514(9) 0.0599(10) 0.0334(8) 0.0156(7) -0.0101(6) -0.0193(7)
C88 0.0358(7) 0.0346(7) 0.0290(7) 0.0108(5) 0.0073(5) 0.0032(5)
C89 0.0343(7) 0.0283(6) 0.0335(7) 0.0056(5) 0.0071(5) -0.0036(5)
C90 0.0336(7) 0.0335(7) 0.0289(7) 0.0057(5) -0.0001(5) -0.0042(5)
C91 0.032(4) 0.035(3) 0.034(3) -0.0007(19) -0.011(2) 0.000(2)
C92 0.0465(18) 0.0192(13) 0.0225(13) -0.0061(11) 0.0010(12) -0.0018(12)
C93 0.0491(16) 0.0198(11) 0.0207(12) -0.0032(9) -0.0008(10) 0.0014(10)
C94 0.0494(19) 0.0215(13) 0.0227(14) -0.0048(10) 0.0058(13) 0.0016(14)
C95 0.046(2) 0.0269(16) 0.0246(18) -0.0041(12) 0.003(2) 0.0066(19)
C96 0.037(3) 0.045(3) 0.033(2) 0.0036(18) 0.005(2) 0.011(2)
C97 0.047(3) 0.039(2) 0.041(2) 0.0047(16) 0.003(2) 0.0131(19)
C98 0.052(3) 0.030(2) 0.031(2) 0.0021(15) 0.008(2) 0.003(3)
C99 0.052(2) 0.0226(14) 0.0260(15) -0.0048(11) 0.0023(14) 0.0042(15)
C100 0.0521(16) 0.0216(12) 0.0262(13) -0.0002(10) 0.0035(11) 0.0000(11)
C101 0.0502(17) 0.0187(13) 0.0268(14) -0.0037(10) -0.0009(12) -0.0038(12)
C102 0.078(6) 0.055(5) 0.037(5) 0.016(3) 0.004(4) -0.011(4)
C103 0.048(3) 0.029(4) 0.035(3) -0.010(3) -0.001(2) -0.010(2)
C104 0.039(3) 0.028(2) 0.036(3) -0.0095(17) -0.004(2) -0.005(2)
C105 0.034(3) 0.027(2) 0.0303(18) -0.0012(15) -0.0036(18) 0.0014(16)
C106 0.037(2) 0.0283(18) 0.0362(19) -0.0063(14) -0.0025(16) 0.0037(15)
C107 0.032(3) 0.028(2) 0.027(2) -0.0015(15) -0.007(2) 0.007(2)
C108 0.036(2) 0.043(2) 0.052(2) 0.0097(16) 0.0059(19) 0.0092(17)
C109 0.045(3) 0.050(2) 0.050(2) 0.0171(17) 0.001(2) 0.017(2)
C110 0.048(3) 0.0354(18) 0.032(2) -0.0002(14) 0.001(2) 0.005(2)
C111 0.048(2) 0.0243(18) 0.0300(17) -0.0048(13) 0.0036(15) 0.0086(18)
C112 0.0416(19) 0.0269(14) 0.0294(18) -0.0098(12) -0.0015(16) 0.0076(14)
C113 0.044(2) 0.0299(17) 0.0269(16) -0.0033(12) 0.0090(16) 0.0041(16)
C114 0.033(2) 0.034(2) 0.0305(18) -0.0072(16) 0.0029(18) 0.0045(16)
C115 0.028(4) 0.039(3) 0.019(2) 0.0037(18) -0.004(2) 0.002(2)
C116 0.0364(15) 0.0283(15) 0.0335(15) -0.0095(12) 0.0046(11) 0.0034(12)
C117 0.0390(16) 0.0245(15) 0.0424(17) -0.0003(13) 0.0043(14) 0.0047(13)
C118 0.051(4) 0.028(3) 0.022(3) -0.001(2) 0.010(3) 0.018(3)
C119 0.041(3) 0.025(3) 0.025(2) -0.011(2) 0.007(2) 0.000(3)
C120 0.040(4) 0.026(3) 0.027(2) -0.0038(18) 0.002(3) 0.004(2)

loop_
_atom_type_symbol
_atom_type_description
_atom_type_scat_dispersion_real
_atom_type_scat_dispersion_imag
_atom_type_scat_source
C C 0.0033 0.0016 'International Tables Vol C Tables 4.2.6.8 and 6.1.1.4'
H H 0.0000 0.0000 'International Tables Vol C Tables 4.2.6.8 and 6.1.1.4'

loop_
_geom_angle_atom_site_label_1
_geom_angle_atom_site_label_2
_geom_angle_atom_site_label_3
_geom_angle
C14 C1 C15 120.09(10)
C14 C1 C2 119.89(10)
C15 C1 C2 120.00(10)
C3 C2 C11 119.63(10)
C3 C2 C1 122.20(10)
C11 C2 C1 118.17(10)
C2 C3 C4 121.36(10)
C2 C3 H3 119.3
C4 C3 H3 119.3
C3 C4 C9 119.26(10)
C3 C4 C5 122.19(10)
C9 C4 C5 118.55(10)
C6 C5 C23 120.41(10)
C6 C5 C4 119.38(10)
C23 C5 C4 120.21(10)
C5 C6 C7 121.44(10)
C5 C6 H6 119.3
C7 C6 H6 119.3
C8 C7 C6 120.79(10)
C8 C7 H7 119.6
C6 C7 H7 119.6
C7 C8 C9 120.31(10)
C7 C8 H8 119.8
C9 C8 H8 119.8
C10 C9 C8 121.24(10)
C10 C9 C4 119.30(10)
C8 C9 C4 119.46(10)
C9 C10 C11 121.54(10)
C9 C10 H10 119.2
C11 C10 H10 119.2
C10 C11 C12 121.63(10)
C10 C11 C2 118.86(10)
C12 C11 C2 119.49(10)
C13 C12 C11 120.64(10)
C13 C12 H12 119.7
C11 C12 H12 119.7
C12 C13 C14 120.68(10)
C12 C13 H13 119.7
C14 C13 H13 119.7
C1 C14 C13 121.11(10)
C1 C14 H14 119.4
C13 C14 H14 119.4
C16 C15 C1 177.67(12)
C15 C16 C17 179.06(13)
C22 C17 C18 119.25(10)
C22 C17 C16 120.26(10)
C18 C17 C16 120.48(10)
C19 C18 C17 119.92(11)
C19 C18 H18 120.0
C17 C18 H18 120.0
C18 C19 C20 120.40(10)
C18 C19 H19 119.8
C20 C19 H19 119.8
C21 C20 C19 119.98(11)
C21 C20 H20 120.0
C19 C20 H20 120.0
C22 C21 C20 120.06(11)
C22 C21 H21 120.0
C20 C21 H21 120.0
C21 C22 C17 120.39(10)
C21 C22 H22 119.8
C17 C22 H22 119.8
C24 C23 C5 179.21(12)
C23 C24 C25 179.14(13)
C30 C25 C26 118.71(11)
C30 C25 C24 120.95(10)
C26 C25 C24 120.34(10)
C27 C26 C25 120.35(11)
C27 C26 H26 119.8
C25 C26 H26 119.8
C28 C27 C26 120.51(11)
C28 C27 H27 119.7
C26 C27 H27 119.7
C27 C28 C29 119.73(11)
C27 C28 H28 120.1
C29 C28 H28 120.1
C30 C29 C28 120.27(11)
C30 C29 H29 119.9
C28 C29 H29 119.9
C29 C30 C25 120.43(11)
C29 C30 H30 119.8
C25 C30 H30 119.8
C44 C31 C45 121.46(10)
C44 C31 C32 119.89(10)
C45 C31 C32 118.64(10)
C33 C32 C41 119.19(10)
C33 C32 C31 122.67(10)
C41 C32 C31 118.14(10)
C32 C33 C34 121.63(10)
C32 C33 H33 119.2
C34 C33 H33 119.2
C33 C34 C39 119.16(10)
C33 C34 C35 122.67(10)
C39 C34 C35 118.18(10)
C36 C35 C53 118.11(10)
C36 C35 C34 119.74(10)
C53 C35 C34 122.12(10)
C35 C36 C37 121.58(10)
C35 C36 H36 119.2
C37 C36 H36 119.2
C38 C37 C36 120.35(10)
C38 C37 H37 119.8
C36 C37 H37 119.8
C37 C38 C39 120.57(11)
C37 C38 H38 119.7
C39 C38 H38 119.7
C40 C39 C38 121.51(10)
C40 C39 C34 118.96(10)
C38 C39 C34 119.53(10)
C41 C40 C39 121.91(10)
C41 C40 H40 119.0
C39 C40 H40 119.0
C40 C41 C42 121.36(10)
C40 C41 C32 119.10(10)
C42 C41 C32 119.53(10)
C43 C42 C41 120.59(11)
C43 C42 H42 119.7
C41 C42 H42 119.7
C42 C43 C44 120.58(11)
C42 C43 H43 119.7
C44 C43 H43 119.7
C31 C44 C43 121.24(10)
C31 C44 H44 119.4
C43 C44 H44 119.4
C46 C45 C31 175.05(11)
C45 C46 C47 175.56(11)
C52 C47 C48 119.24(11)
C52 C47 C46 120.00(10)
C48 C47 C46 120.73(11)
C49 C48 C47 120.04(12)
C49 C48 H48 120.0
C47 C48 H48 120.0
C50 C49 C48 120.25(12)
C50 C49 H49 119.9
C48 C49 H49 119.9
C49 C50 C51 120.21(12)
C49 C50 H50 119.9
C51 C50 H50 119.9
C52 C51 C50 120.12(13)
C52 C51 H51 119.9
C50 C51 H51 119.9
C51 C52 C47 120.14(11)
C51 C52 H52 119.9
C47 C52 H52 119.9
C54 C53 C35 173.13(12)
C53 C54 C55 176.92(12)
C56 C55 C60 118.80(11)
C56 C55 C54 121.54(11)
C60 C55 C54 119.66(10)
C57 C56 C55 120.24(11)
C57 C56 H56 119.9
C55 C56 H56 119.9
C58 C57 C56 120.43(12)
C58 C57 H57 119.8
C56 C57 H57 119.8
C57 C58 C59 119.95(12)
C57 C58 H58 120.0
C59 C58 H58 120.0
C60 C59 C58 120.25(11)
C60 C59 H59 119.9
C58 C59 H59 119.9
C59 C60 C55 120.31(11)
C59 C60 H60 119.8
C55 C60 H60 119.8
C74 C61 C75 120.14(11)
C74 C61 C62 119.91(11)
C75 C61 C62 119.94(11)
C63 C62 C71 119.28(11)
C63 C62 C61 122.75(10)
C71 C62 C61 117.97(10)
C62 C63 C64 121.47(10)
C62 C63 H63 119.3
C64 C63 H63 119.3
C63 C64 C69 119.21(11)
C63 C64 C65 122.88(10)
C69 C64 C65 117.89(10)
C66 C65 C83 119.78(11)
C66 C65 C64 120.13(11)
C83 C65 C64 120.09(11)
C65 C66 C67 121.22(11)
C65 C66 H66 119.4
C67 C66 H66 119.4
C68 C67 C66 120.31(12)
C68 C67 H67 119.8
C66 C67 H67 119.8
C67 C68 C69 121.02(11)
C67 C68 H68 119.5
C69 C68 H68 119.5
C70 C69 C68 121.62(11)
C70 C69 C64 118.95(11)
C68 C69 C64 119.42(11)
C69 C70 C71 122.02(11)
C69 C70 H70 119.0
C71 C70 H70 119.0
C70 C71 C72 121.41(11)
C70 C71 C62 119.06(11)
C72 C71 C62 119.52(11)
C73 C72 C71 120.93(11)
C73 C72 H72 119.5
C71 C72 H72 119.5
C72 C73 C74 120.30(11)
C72 C73 H73 119.8
C74 C73 H73 119.8
C61 C74 C73 121.35(11)
C61 C74 H74 119.3
C73 C74 H74 119.3
C76 C75 C61 175.49(12)
C75 C76 C77 175.09(12)
C78 C77 C82 118.35(12)
C78 C77 C76 121.48(12)
C82 C77 C76 120.12(11)
C79 C78 C77 120.29(12)
C79 C78 H78 119.9
C77 C78 H78 119.9
C80 C79 C78 120.78(12)
C80 C79 H79 119.6
C78 C79 H79 119.6
C79 C80 C81 119.58(13)
C79 C80 H80 120.2
C81 C80 H80 120.2
C80 C81 C82 120.11(14)
C80 C81 H81 119.9
C82 C81 H81 119.9
C81 C82 C77 120.75(13)
C81 C82 H82 119.6
C77 C82 H82 119.6
C84 C83 C65 178.28(13)
C83 C84 C85 178.68(12)
C86 C85 C90 118.86(11)
C86 C85 C84 120.62(11)
C90 C85 C84 120.52(11)
C87 C86 C85 120.03(12)
C87 C86 H86 120.0
C85 C86 H86 120.0
C88 C87 C86 120.89(13)
C88 C87 H87 119.6
C86 C87 H87 119.6
C87 C88 C89 119.39(12)
C87 C88 H88 120.3
C89 C88 H88 120.3
C90 C89 C88 120.21(11)
C90 C89 H89 119.9
C88 C89 H89 119.9
C89 C90 C85 120.62(11)
C89 C90 H90 119.7
C85 C90 H90 119.7
C104 C91 C105 122.0(8)
C104 C91 C92 119.6(8)
C105 C91 C92 118.0(7)
C93 C92 C101 119.0(3)
C93 C92 C91 123.2(5)
C101 C92 C91 117.8(5)
C94 C93 C92 121.7(2)
C94 C93 H93 119.1
C92 C93 H93 119.1
C93 C94 C95 122.8(3)
C93 C94 C99 118.6(3)
C95 C94 C99 118.6(3)
C96 C95 C94 120.3(3)
C96 C95 C113 118.6(4)
C94 C95 C113 121.1(4)
C95 C96 C97 120.4(4)
C95 C96 H96 119.8
C97 C96 H96 119.8
C98 C97 C96 120.7(4)
C98 C97 H97 119.7
C96 C97 H97 119.7
C97 C98 C99 121.4(4)
C97 C98 H98 119.3
C99 C98 H98 119.3
C100 C99 C98 121.7(3)
C100 C99 C94 119.6(3)
C98 C99 C94 118.7(4)
C99 C100 C101 121.9(3)
C99 C100 H100 119.0
C101 C100 H100 119.0
C100 C101 C92 119.0(3)
C100 C101 C102 123.4(6)
C92 C101 C102 117.6(6)
C103 C102 C101 121.8(11)
C103 C102 H102 119.1
C101 C102 H102 119.1
C102 C103 C104 120.5(11)
C102 C103 H103 119.7
C104 C103 H103 119.7
C91 C104 C103 121.6(9)
C91 C104 H104 119.2
C103 C104 H104 119.2
C106 C105 C91 177.5(6)
C105 C106 C107 177.3(4)
C112 C107 C108 119.3(4)
C112 C107 C106 120.0(4)
C108 C107 C106 120.6(4)
C109 C108 C107 120.0(4)
C109 C108 H108 120.0
C107 C108 H108 120.0
C108 C109 C110 120.1(4)
C108 C109 H109 119.9
C110 C109 H109 119.9
C109 C110 C111 120.5(4)
C109 C110 H110 119.8
C111 C110 H110 119.8
C112 C111 C110 119.6(4)
C112 C111 H111 120.2
C110 C111 H111 120.2
C111 C112 C107 120.4(3)
C111 C112 H112 119.8
C107 C112 H112 119.8
C114 C113 C95 176.9(5)
C113 C114 C115 176.6(5)
C120 C115 C116 117.8(7)
C120 C115 C114 120.5(6)
C116 C115 C114 121.2(6)
C117 C116 C115 120.6(4)
C117 C116 H116 119.7
C115 C116 H116 119.7
C116 C117 C118 120.4(5)
C116 C117 H117 119.8
C118 C117 H117 119.8
C119 C118 C117 119.0(9)
C119 C118 H118 120.5
C117 C118 H118 120.5
C118 C119 C120 120.0(9)
C118 C119 H119 120.0
C120 C119 H119 120.0
C119 C120 C115 121.1(8)
C119 C120 H120 119.5
C115 C120 H120 119.5

loop_
_geom_bond_atom_site_label_1
_geom_bond_atom_site_label_2
_geom_bond_distance
C1 C14 1.3728(16)
C1 C15 1.4256(16)
C1 C2 1.4417(15)
C2 C3 1.3887(15)
C2 C11 1.4326(15)
C3 C4 1.3922(15)
C3 H3 0.9500
C4 C9 1.4314(15)
C4 C5 1.4407(15)
C5 C6 1.3731(16)
C5 C23 1.4300(15)
C6 C7 1.4112(16)
C6 H6 0.9500
C7 C8 1.3570(16)
C7 H7 0.9500
C8 C9 1.4268(15)
C8 H8 0.9500
C9 C10 1.3907(15)
C10 C11 1.3955(15)
C10 H10 0.9500
C11 C12 1.4212(15)
C12 C13 1.3593(16)
C12 H12 0.9500
C13 C14 1.4102(16)
C13 H13 0.9500
C14 H14 0.9500
C15 C16 1.2008(16)
C16 C17 1.4288(16)
C17 C22 1.3932(16)
C17 C18 1.4000(16)
C18 C19 1.3786(16)
C18 H18 0.9500
C19 C20 1.3850(17)
C19 H19 0.9500
C20 C21 1.3853(16)
C20 H20 0.9500
C21 C22 1.3791(16)
C21 H21 0.9500
C22 H22 0.9500
C23 C24 1.2032(16)
C24 C25 1.4323(16)
C25 C30 1.3979(16)
C25 C26 1.3982(16)
C26 C27 1.3815(17)
C26 H26 0.9500
C27 C28 1.3800(18)
C27 H27 0.9500
C28 C29 1.3872(18)
C28 H28 0.9500
C29 C30 1.3812(17)
C29 H29 0.9500
C30 H30 0.9500
C31 C44 1.3686(16)
C31 C45 1.4275(15)
C31 C32 1.4445(15)
C32 C33 1.3923(15)
C32 C41 1.4296(15)
C33 C34 1.3939(15)
C33 H33 0.9500
C34 C39 1.4327(15)
C34 C35 1.4393(15)
C35 C36 1.3717(16)
C35 C53 1.4323(15)
C36 C37 1.4122(16)
C36 H36 0.9500
C37 C38 1.3575(16)
C37 H37 0.9500
C38 C39 1.4280(16)
C38 H38 0.9500
C39 C40 1.3911(16)
C40 C41 1.3917(16)
C40 H40 0.9500
C41 C42 1.4248(16)
C42 C43 1.3583(17)
C42 H42 0.9500
C43 C44 1.4127(16)
C43 H43 0.9500
C44 H44 0.9500
C45 C46 1.2030(16)
C46 C47 1.4277(16)
C47 C52 1.3959(17)
C47 C48 1.3983(16)
C48 C49 1.3815(18)
C48 H48 0.9500
C49 C50 1.380(2)
C49 H49 0.9500
C50 C51 1.384(2)
C50 H50 0.9500
C51 C52 1.3817(17)
C51 H51 0.9500
C52 H52 0.9500
C53 C54 1.2015(16)
C54 C55 1.4309(16)
C55 C56 1.3948(17)
C55 C60 1.3984(16)
C56 C57 1.3819(17)
C56 H56 0.9500
C57 C58 1.3780(19)
C57 H57 0.9500
C58 C59 1.3813(19)
C58 H58 0.9500
C59 C60 1.3806(17)
C59 H59 0.9500
C60 H60 0.9500
C61 C74 1.3700(17)
C61 C75 1.4290(16)
C61 C62 1.4434(16)
C62 C63 1.3938(17)
C62 C71 1.4334(16)
C63 C64 1.3961(17)
C63 H63 0.9500
C64 C69 1.4364(16)
C64 C65 1.4411(16)
C65 C66 1.3746(17)
C65 C83 1.4283(16)
C66 C67 1.4118(17)
C66 H66 0.9500
C67 C68 1.3585(18)
C67 H67 0.9500
C68 C69 1.4229(17)
C68 H68 0.9500
C69 C70 1.3903(17)
C70 C71 1.3910(17)
C70 H70 0.9500
C71 C72 1.4208(17)
C72 C73 1.3565(18)
C72 H72 0.9500
C73 C74 1.4136(17)
C73 H73 0.9500
C74 H74 0.9500
C75 C76 1.2019(17)
C76 C77 1.4290(16)
C77 C78 1.3856(17)
C77 C82 1.389(2)
C78 C79 1.3812(18)
C78 H78 0.9500
C79 C80 1.367(2)
C79 H79 0.9500
C80 C81 1.375(2)
C80 H80 0.9500
C81 C82 1.380(2)
C81 H81 0.9500
C82 H82 0.9500
C83 C84 1.2018(16)
C84 C85 1.4323(16)
C85 C86 1.3869(18)
C85 C90 1.3891(17)
C86 C87 1.3808(19)
C86 H86 0.9500
C87 C88 1.3755(19)
C87 H87 0.9500
C88 C89 1.3793(18)
C88 H88 0.9500
C89 C90 1.3796(17)
C89 H89 0.9500
C90 H90 0.9500
C91 C104 1.355(11)
C91 C105 1.425(10)
C91 C92 1.467(8)
C92 C93 1.398(4)
C92 C101 1.432(4)
C93 C94 1.391(4)
C93 H93 0.9500
C94 C95 1.438(5)
C94 C99 1.440(4)
C95 C96 1.375(5)
C95 C113 1.439(5)
C96 C97 1.426(6)
C96 H96 0.9500
C97 C98 1.354(6)
C97 H97 0.9500
C98 C99 1.422(5)
C98 H98 0.9500
C99 C100 1.376(4)
C100 C101 1.395(4)
C100 H100 0.9500
C101 C102 1.443(11)
C102 C103 1.331(13)
C102 H102 0.9500
C103 C104 1.399(12)
C103 H103 0.9500
C104 H104 0.9500
C105 C106 1.195(6)
C106 C107 1.440(6)
C107 C112 1.385(6)
C107 C108 1.397(5)
C108 C109 1.374(6)
C108 H108 0.9500
C109 C110 1.372(6)
C109 H109 0.9500
C110 C111 1.389(5)
C110 H110 0.9500
C111 C112 1.373(5)
C111 H111 0.9500
C112 H112 0.9500
C113 C114 1.201(6)
C114 C115 1.434(9)
C115 C120 1.398(10)
C115 C116 1.407(8)
C116 C117 1.372(4)
C116 H116 0.9500
C117 C118 1.403(8)
C117 H117 0.9500
C118 C119 1.379(10)
C118 H118 0.9500
C119 C120 1.389(10)
C119 H119 0.9500
C120 H120 0.9500
